data_4103564
loop_
_publ_author_name
'Bin Wang'
'Armando P. Ramirez'
'Justin J. Slade'
'James P. Morken'

_publ_section_title
;
 Enantioselective Synthesis of (-)-Sclerophytin A by a Stereoconvergent
 Epoxide Hydrolysis
;
_journal_name_full 'Journal of the American Chemical Society'
_journal_page_first 16380
_journal_page_last 16382
_journal_paper_doi 10.1021/ja108185z
_journal_volume 132
_journal_year 2010
_chemical_formula_moiety 'C16 H26 O2'
_chemical_formula_sum 'C16 H26 O2'
_chemical_formula_weight 250.37
_chemical_melting_point ?
_chemical_name_systematic
; 
 ? 
;
_space_group_IT_number 14
_symmetry_cell_setting monoclinic
_symmetry_space_group_name_Hall '-P 2yn'
_symmetry_space_group_name_H-M 'P 1 21/n 1'
_atom_sites_solution_hydrogens difmap
_atom_sites_solution_primary direct
_atom_sites_solution_secondary difmap
_audit_creation_method SHELXL-97
_cell_angle_alpha 90.00
_cell_angle_beta 112.062(4)
_cell_angle_gamma 90.00
_cell_formula_units_Z 8
_cell_length_a 20.398(7)
_cell_length_b 5.6912(19)
_cell_length_c 26.770(9)
_cell_measurement_reflns_used 9954
_cell_measurement_temperature 100(2)
_cell_measurement_theta_max 28.33
_cell_measurement_theta_min 2.16
_cell_volume 2880.2(17)
_computing_cell_refinement 'Bruker SAINT'
_computing_data_collection 'Bruker SMART'
_computing_data_reduction 'Bruker SAINT'
_computing_molecular_graphics 'Bruker SHELXTL'
_computing_publication_material 'Bruker SHELXTL'
_computing_structure_refinement 'SHELXL-97 (Sheldrick, 2008)'
_computing_structure_solution 'SHELXS-97 (Sheldrick, 2008)'
_diffrn_ambient_temperature 100(2)
_diffrn_measured_fraction_theta_full 0.988
_diffrn_measured_fraction_theta_max 0.988
_diffrn_measurement_device_type 'Bruker SMART APEX CCD'
_diffrn_measurement_method '0.3 deg wide \w exposures'
_diffrn_radiation_monochromator graphite
_diffrn_radiation_source 'normal-focus sealed tube'
_diffrn_radiation_type MoK\a
_diffrn_radiation_wavelength 0.71073
_diffrn_reflns_av_R_equivalents 0.0347
_diffrn_reflns_av_sigmaI/netI 0.0287
_diffrn_reflns_limit_h_max 27
_diffrn_reflns_limit_h_min -26
_diffrn_reflns_limit_k_max 7
_diffrn_reflns_limit_k_min -7
_diffrn_reflns_limit_l_max 34
_diffrn_reflns_limit_l_min -35
_diffrn_reflns_number 33322
_diffrn_reflns_theta_full 28.33
_diffrn_reflns_theta_max 28.33
_diffrn_reflns_theta_min 1.64
_exptl_absorpt_coefficient_mu 0.074
_exptl_absorpt_correction_T_max 0.9978
_exptl_absorpt_correction_T_min 0.9804
_exptl_absorpt_correction_type multi-scan
_exptl_absorpt_process_details SADABS
_exptl_crystal_colour colorless
_exptl_crystal_density_diffrn 1.155
_exptl_crystal_density_meas ?
_exptl_crystal_density_method none
_exptl_crystal_description needle
_exptl_crystal_F_000 1104
_exptl_crystal_size_max 0.27
_exptl_crystal_size_mid 0.05
_exptl_crystal_size_min 0.03
_refine_diff_density_max 0.496
_refine_diff_density_min -0.206
_refine_diff_density_rms 0.059
_refine_ls_extinction_coef na
_refine_ls_extinction_method none
_refine_ls_goodness_of_fit_ref 1.035
_refine_ls_hydrogen_treatment refxyz
_refine_ls_matrix_type full
_refine_ls_number_parameters 483
_refine_ls_number_reflns 7103
_refine_ls_number_restraints 52
_refine_ls_restrained_S_all 1.032
_refine_ls_R_factor_all 0.0579
_refine_ls_R_factor_gt 0.0463
_refine_ls_shift/su_max 0.000
_refine_ls_shift/su_mean 0.000
_refine_ls_structure_factor_coef Fsqd
_refine_ls_weighting_details 'calc w=1/[\s^2^(Fo^2^)+(0.0658P)^2^+0.7441P] where P=(Fo^2^+2Fc^2^)/3'
_refine_ls_weighting_scheme calc
_refine_ls_wR_factor_gt 0.1126
_refine_ls_wR_factor_ref 0.1209
_reflns_number_gt 5850
_reflns_number_total 7103
_reflns_threshold_expression >2sigma(I)
_cod_data_source_file ja108185z_si_003.cif
_cod_data_source_block C16H26O2
_cod_depositor_comments
;
The following automatic conversions were performed:

'_chemical_melting_point' value 'not measured' was changed to '?' -
the value is undefined or not given.

Automatic conversion script
Id: cif_fix_values 1715 2011-07-08 13:25:40Z adriana 

The following automatic conversions were performed:

'_exptl_crystal_density_meas' value 'not measured' was changed to '?'
- the value is perceived as not measured.

Automatic conversion script
Id: cif_fix_values 3008 2015-01-20 13:52:24Z robertas 
;
_cod_database_code 4103564

loop_
_symmetry_equiv_pos_as_xyz
'x, y, z'
'-x+1/2, y+1/2, -z+1/2'
'-x, -y, -z'
'x-1/2, -y-1/2, z-1/2'

loop_
_atom_site_label
_atom_site_type_symbol
_atom_site_fract_x
_atom_site_fract_y
_atom_site_fract_z
_atom_site_U_iso_or_equiv
_atom_site_adp_type
_atom_site_occupancy
_atom_site_symmetry_multiplicity
_atom_site_calc_flag
_atom_site_refinement_flags
O1 O 0.34914(4) -0.23589(14) 0.07232(3) 0.01608(17) Uani 1 1 d .
O2 O 0.30928(4) 0.15276(14) 0.06646(3) 0.01772(18) Uani 1 1 d D
H2O H 0.3326(7) 0.180(3) 0.1004(5) 0.027 Uiso 1 1 d D
C1 C 0.28921(5) -0.08421(19) 0.06158(4) 0.0144(2) Uani 1 1 d D
H1 H 0.2692(7) -0.125(2) 0.0887(5) 0.017 Uiso 1 1 d D
C2 C 0.24226(5) -0.13210(19) 0.00299(4) 0.0136(2) Uani 1 1 d D
H2 H 0.2109(6) 0.003(2) -0.0130(5) 0.016 Uiso 1 1 d D
C3 C 0.19786(5) -0.35695(19) -0.00386(4) 0.0146(2) Uani 1 1 d D
H3 H 0.2291(7) -0.479(2) 0.0188(5) 0.018 Uiso 1 1 d D
C4 C 0.17171(6) -0.4442(2) -0.06236(5) 0.0180(2) Uani 1 1 d D
H4A H 0.1398(7) -0.326(2) -0.0868(5) 0.022 Uiso 1 1 d D
H4B H 0.1442(7) -0.590(2) -0.0666(5) 0.022 Uiso 1 1 d D
C5 C 0.23327(6) -0.4892(2) -0.08069(5) 0.0195(2) Uani 1 1 d D
H5A H 0.2639(7) -0.615(2) -0.0577(5) 0.023 Uiso 1 1 d D
H5B H 0.2154(7) -0.547(2) -0.1184(5) 0.023 Uiso 1 1 d D
C6 C 0.27407(6) -0.2653(2) -0.07614(4) 0.0167(2) Uani 1 1 d .
C7 C 0.29958(5) -0.15232(19) -0.02148(4) 0.0143(2) Uani 1 1 d D
H7 H 0.3168(6) 0.008(2) -0.0240(5) 0.017 Uiso 1 1 d D
C8 C 0.35827(6) -0.28997(19) 0.02236(4) 0.0143(2) Uani 1 1 d D
H8 H 0.3499(7) -0.460(2) 0.0170(5) 0.017 Uiso 1 1 d D
C9 C 0.13673(6) -0.3254(2) 0.01620(4) 0.0169(2) Uani 1 1 d D
H9 H 0.1569(7) -0.241(2) 0.0515(5) 0.020 Uiso 1 1 d D
C10 C 0.07571(6) -0.1772(2) -0.02156(5) 0.0235(3) Uani 1 1 d D
H10A H 0.0421(8) -0.137(3) -0.0045(6) 0.035 Uiso 1 1 d D
H10B H 0.0496(8) -0.265(3) -0.0549(6) 0.035 Uiso 1 1 d D
H10C H 0.0918(8) -0.028(2) -0.0327(6) 0.035 Uiso 1 1 d D
C11 C 0.10823(7) -0.5622(2) 0.02566(5) 0.0228(3) Uani 1 1 d D
H11A H 0.0746(7) -0.540(3) 0.0435(6) 0.034 Uiso 1 1 d D
H11B H 0.1465(7) -0.666(3) 0.0484(6) 0.034 Uiso 1 1 d D
H11C H 0.0837(8) -0.644(3) -0.0088(5) 0.034 Uiso 1 1 d D
C12 C 0.28261(6) -0.1643(2) -0.11801(5) 0.0234(3) Uani 1 1 d D
H12A H 0.2651(7) -0.238(3) -0.1540(5) 0.028 Uiso 1 1 d D
H12B H 0.3063(7) -0.015(2) -0.1150(6) 0.028 Uiso 1 1 d D
C13 C 0.43171(6) -0.2247(2) 0.02599(4) 0.0164(2) Uani 1 1 d D
H13A H 0.4395(7) -0.060(2) 0.0378(5) 0.020 Uiso 1 1 d D
H13B H 0.4324(7) -0.221(2) -0.0104(5) 0.020 Uiso 1 1 d D
C14 C 0.49174(6) -0.3769(2) 0.06126(4) 0.0170(2) Uani 1 1 d .
C15 C 0.48302(6) -0.5748(2) 0.08395(5) 0.0217(2) Uani 1 1 d D
H15A H 0.4366(7) -0.635(3) 0.0809(6) 0.026 Uiso 1 1 d D
H15B H 0.5249(7) -0.667(2) 0.1058(5) 0.026 Uiso 1 1 d D
C16 C 0.56380(6) -0.2876(2) 0.06804(5) 0.0229(3) Uani 1 1 d D
H16A H 0.6008(7) -0.397(3) 0.0897(6) 0.034 Uiso 1 1 d D
H16B H 0.5713(8) -0.134(2) 0.0856(6) 0.034 Uiso 1 1 d D
H16C H 0.5676(8) -0.263(3) 0.0327(5) 0.034 Uiso 1 1 d D
O3 O 0.39765(4) 0.17016(14) 0.17586(3) 0.01624(17) Uani 1 1 d .
O4 O 0.43685(4) -0.21953(14) 0.18410(3) 0.01891(18) Uani 1 1 d D
H4O H 0.4133(8) -0.251(3) 0.1500(5) 0.028 Uiso 1 1 d D
C17 C 0.45710(6) 0.01712(19) 0.18682(4) 0.0149(2) Uani 1 1 d D
H17 H 0.4758(7) 0.054(2) 0.1584(5) 0.018 Uiso 1 1 d D
C18 C 0.50579(6) 0.07585(19) 0.24437(4) 0.0142(2) Uani 1 1 d D
H18 H 0.5385(6) -0.056(2) 0.2611(5) 0.017 Uiso 1 1 d D
C19 C 0.54873(6) 0.3011(2) 0.24740(4) 0.0154(2) Uani 1 1 d D
H19 H 0.5163(7) 0.418(2) 0.2239(5) 0.019 Uiso 1 1 d D
C20 C 0.57711(6) 0.3997(2) 0.30491(5) 0.0186(2) Uani 1 1 d D
H20A H 0.6061(7) 0.542(2) 0.3070(5) 0.022 Uiso 1 1 d D
H20B H 0.6095(7) 0.283(2) 0.3296(5) 0.022 Uiso 1 1 d D
C21 C 0.51632(6) 0.4574(2) 0.32319(5) 0.0202(2) Uani 1 1 d D
H21A H 0.5342(7) 0.531(2) 0.3593(5) 0.024 Uiso 1 1 d D
H21B H 0.4841(7) 0.572(2) 0.2973(5) 0.024 Uiso 1 1 d D
C22 C 0.47491(6) 0.2395(2) 0.32257(4) 0.0175(2) Uani 1 1 d .
C23 C 0.45047(6) 0.10294(19) 0.27064(4) 0.0151(2) Uani 1 1 d D
H23 H 0.4348(7) -0.056(2) 0.2762(5) 0.018 Uiso 1 1 d D
C24 C 0.38773(6) 0.2201(2) 0.22561(4) 0.0143(2) Uani 1 1 d D
H24 H 0.3895(7) 0.393(2) 0.2298(5) 0.017 Uiso 1 1 d D
C25 C 0.60769(6) 0.2674(2) 0.22502(4) 0.0176(2) Uani 1 1 d D
H25 H 0.5870(7) 0.174(2) 0.1909(5) 0.021 Uiso 1 1 d D
C26 C 0.67148(6) 0.1304(2) 0.26251(5) 0.0245(3) Uani 1 1 d D
H26A H 0.7025(8) 0.088(3) 0.2437(6) 0.037 Uiso 1 1 d D
H26B H 0.6576(8) -0.015(3) 0.2766(6) 0.037 Uiso 1 1 d D
H26C H 0.6984(8) 0.226(3) 0.2939(6) 0.037 Uiso 1 1 d D
C27 C 0.63163(7) 0.5039(2) 0.21105(5) 0.0240(3) Uani 1 1 d D
H27A H 0.6641(8) 0.485(3) 0.1921(6) 0.036 Uiso 1 1 d D
H27B H 0.6575(8) 0.595(3) 0.2445(6) 0.036 Uiso 1 1 d D
H27C H 0.5909(7) 0.597(3) 0.1882(6) 0.036 Uiso 1 1 d D
C28 C 0.46170(7) 0.1678(3) 0.36494(5) 0.0266(3) Uani 1 1 d D
H28A H 0.4368(7) 0.021(2) 0.3637(6) 0.025(4) Uiso 1 1 d D
H28B H 0.4759(8) 0.258(3) 0.3984(6) 0.035(4) Uiso 1 1 d D
C29 C 0.31708(6) 0.1278(2) 0.22321(5) 0.0174(2) Uani 1 1 d D
H29A H 0.3161(7) 0.137(2) 0.2592(5) 0.021 Uiso 1 1 d D
H29B H 0.3153(7) -0.041(2) 0.2148(5) 0.021 Uiso 1 1 d D
C30 C 0.25217(6) 0.2469(2) 0.18402(5) 0.0190(2) Uani 1 1 d .
C31 C 0.25388(7) 0.4520(2) 0.16012(5) 0.0237(3) Uani 1 1 d D
H31A H 0.2972(7) 0.528(3) 0.1623(6) 0.028 Uiso 1 1 d D
H31B H 0.2089(7) 0.523(3) 0.1367(6) 0.028 Uiso 1 1 d D
C32 C 0.18473(7) 0.1245(3) 0.17612(7) 0.0345(3) Uani 1 1 d D
H32A H 0.1435(8) 0.197(3) 0.1480(6) 0.052 Uiso 1 1 d D
H32B H 0.1797(9) 0.111(3) 0.2135(6) 0.052 Uiso 1 1 d D
H32C H 0.1892(10) -0.030(3) 0.1621(7) 0.052 Uiso 1 1 d D

loop_
_atom_site_aniso_label
_atom_site_aniso_U_11
_atom_site_aniso_U_22
_atom_site_aniso_U_33
_atom_site_aniso_U_23
_atom_site_aniso_U_13
_atom_site_aniso_U_12
O1 0.0157(4) 0.0196(4) 0.0115(4) 0.0002(3) 0.0035(3) 0.0034(3)
O2 0.0202(4) 0.0141(4) 0.0142(4) -0.0024(3) 0.0012(3) -0.0021(3)
C1 0.0136(5) 0.0142(5) 0.0139(5) -0.0006(4) 0.0036(4) 0.0001(4)
C2 0.0135(5) 0.0137(5) 0.0125(5) -0.0003(4) 0.0035(4) 0.0009(4)
C3 0.0138(5) 0.0134(5) 0.0149(5) -0.0009(4) 0.0034(4) 0.0000(4)
C4 0.0165(5) 0.0191(6) 0.0168(5) -0.0043(4) 0.0042(4) -0.0030(4)
C5 0.0206(5) 0.0210(6) 0.0161(5) -0.0055(4) 0.0059(4) -0.0013(4)
C6 0.0135(5) 0.0208(6) 0.0144(5) -0.0023(4) 0.0038(4) 0.0021(4)
C7 0.0134(5) 0.0151(5) 0.0127(5) 0.0004(4) 0.0027(4) 0.0001(4)
C8 0.0144(5) 0.0149(5) 0.0124(5) -0.0001(4) 0.0036(4) 0.0005(4)
C9 0.0151(5) 0.0184(5) 0.0167(5) -0.0038(4) 0.0055(4) -0.0020(4)
C10 0.0156(5) 0.0220(6) 0.0315(7) -0.0014(5) 0.0072(5) 0.0025(4)
C11 0.0234(6) 0.0228(6) 0.0232(6) -0.0010(5) 0.0098(5) -0.0055(5)
C12 0.0213(6) 0.0325(7) 0.0155(5) -0.0011(5) 0.0058(5) -0.0020(5)
C13 0.0147(5) 0.0165(5) 0.0170(5) 0.0024(4) 0.0049(4) -0.0001(4)
C14 0.0133(5) 0.0216(6) 0.0149(5) 0.0000(4) 0.0038(4) 0.0010(4)
C15 0.0166(5) 0.0241(6) 0.0219(6) 0.0053(5) 0.0042(4) 0.0008(5)
C16 0.0141(5) 0.0280(7) 0.0254(6) 0.0051(5) 0.0060(5) -0.0008(5)
O3 0.0159(4) 0.0202(4) 0.0114(4) 0.0011(3) 0.0037(3) 0.0048(3)
O4 0.0216(4) 0.0156(4) 0.0152(4) -0.0018(3) 0.0020(3) -0.0011(3)
C17 0.0146(5) 0.0147(5) 0.0140(5) -0.0001(4) 0.0038(4) 0.0013(4)
C18 0.0148(5) 0.0144(5) 0.0116(5) 0.0000(4) 0.0029(4) 0.0020(4)
C19 0.0146(5) 0.0158(5) 0.0145(5) 0.0008(4) 0.0038(4) 0.0012(4)
C20 0.0175(5) 0.0198(6) 0.0168(5) -0.0024(4) 0.0043(4) -0.0017(4)
C21 0.0233(6) 0.0201(6) 0.0166(5) -0.0043(4) 0.0067(4) -0.0003(5)
C22 0.0161(5) 0.0203(6) 0.0138(5) 0.0002(4) 0.0032(4) 0.0037(4)
C23 0.0158(5) 0.0148(5) 0.0131(5) 0.0017(4) 0.0037(4) 0.0013(4)
C24 0.0152(5) 0.0153(5) 0.0112(5) 0.0005(4) 0.0037(4) 0.0017(4)
C25 0.0146(5) 0.0219(6) 0.0152(5) -0.0008(4) 0.0043(4) 0.0004(4)
C26 0.0164(6) 0.0307(7) 0.0237(6) 0.0010(5) 0.0044(5) 0.0057(5)
C27 0.0219(6) 0.0278(7) 0.0230(6) 0.0007(5) 0.0090(5) -0.0047(5)
C28 0.0282(7) 0.0345(7) 0.0165(6) 0.0001(5) 0.0076(5) -0.0027(5)
C29 0.0166(5) 0.0182(6) 0.0168(5) 0.0025(4) 0.0055(4) 0.0000(4)
C30 0.0144(5) 0.0239(6) 0.0184(5) -0.0002(4) 0.0058(4) 0.0027(4)
C31 0.0186(6) 0.0258(6) 0.0232(6) 0.0043(5) 0.0038(5) 0.0028(5)
C32 0.0180(6) 0.0317(7) 0.0462(9) 0.0069(7) 0.0034(6) -0.0005(5)

loop_
_atom_type_symbol
_atom_type_description
_atom_type_scat_dispersion_real
_atom_type_scat_dispersion_imag
_atom_type_scat_source
C C 0.0033 0.0016 'International Tables Vol C Tables 4.2.6.8 and 6.1.1.4'
H H 0.0000 0.0000 'International Tables Vol C Tables 4.2.6.8 and 6.1.1.4'
O O 0.0106 0.0060 'International Tables Vol C Tables 4.2.6.8 and 6.1.1.4'

loop_
_geom_angle_atom_site_label_1
_geom_angle_atom_site_label_2
_geom_angle_atom_site_label_3
_geom_angle
C1 O1 C8 109.74(8)
C1 O2 H2O 107.0(10)
O2 C1 O1 111.30(9)
O2 C1 C2 108.46(9)
O1 C1 C2 104.91(8)
O2 C1 H1 110.2(8)
O1 C1 H1 105.6(8)
C2 C1 H1 116.2(8)
C1 C2 C3 112.68(9)
C1 C2 C7 99.60(8)
C3 C2 C7 113.14(9)
C1 C2 H2 111.3(8)
C3 C2 H2 109.7(8)
C7 C2 H2 110.1(7)
C4 C3 C2 110.74(9)
C4 C3 C9 112.11(9)
C2 C3 C9 112.23(9)
C4 C3 H3 107.2(8)
C2 C3 H3 107.4(8)
C9 C3 H3 106.8(8)
C5 C4 C3 111.62(9)
C5 C4 H4A 108.4(8)
C3 C4 H4A 110.1(8)
C5 C4 H4B 108.9(8)
C3 C4 H4B 110.8(8)
H4A C4 H4B 106.8(11)
C6 C5 C4 109.18(10)
C6 C5 H5A 111.1(8)
C4 C5 H5A 108.7(8)
C6 C5 H5B 110.3(8)
C4 C5 H5B 110.4(8)
H5A C5 H5B 107.1(11)
C12 C6 C7 122.01(11)
C12 C6 C5 122.90(11)
C7 C6 C5 114.91(9)
C6 C7 C8 114.26(9)
C6 C7 C2 113.89(9)
C8 C7 C2 102.15(9)
C6 C7 H7 109.2(8)
C8 C7 H7 109.1(7)
C2 C7 H7 107.9(7)
O1 C8 C13 110.86(9)
O1 C8 C7 105.22(8)
C13 C8 C7 113.10(9)
O1 C8 H8 105.5(8)
C13 C8 H8 111.4(8)
C7 C8 H8 110.3(8)
C11 C9 C10 109.30(10)
C11 C9 C3 111.30(9)
C10 C9 C3 113.45(10)
C11 C9 H9 108.3(8)
C10 C9 H9 107.7(8)
C3 C9 H9 106.6(8)
C9 C10 H10A 111.0(9)
C9 C10 H10B 110.5(10)
H10A C10 H10B 107.6(13)
C9 C10 H10C 113.0(9)
H10A C10 H10C 107.8(13)
H10B C10 H10C 106.6(13)
C9 C11 H11A 110.4(9)
C9 C11 H11B 111.6(9)
H11A C11 H11B 108.1(13)
C9 C11 H11C 110.6(9)
H11A C11 H11C 108.3(13)
H11B C11 H11C 107.6(13)
C6 C12 H12A 121.8(9)
C6 C12 H12B 122.0(9)
H12A C12 H12B 116.2(13)
C14 C13 C8 116.84(10)
C14 C13 H13A 110.5(8)
C8 C13 H13A 107.0(8)
C14 C13 H13B 108.9(8)
C8 C13 H13B 109.0(8)
H13A C13 H13B 103.8(11)
C15 C14 C16 121.82(11)
C15 C14 C13 123.99(10)
C16 C14 C13 114.17(10)
C14 C15 H15A 123.4(9)
C14 C15 H15B 119.3(8)
H15A C15 H15B 117.4(12)
C14 C16 H16A 111.0(9)
C14 C16 H16B 109.3(9)
H16A C16 H16B 109.7(12)
C14 C16 H16C 111.0(9)
H16A C16 H16C 109.6(13)
H16B C16 H16C 106.2(13)
C17 O3 C24 109.33(8)
C17 O4 H4O 106.5(11)
O4 C17 O3 111.32(9)
O4 C17 C18 109.31(9)
O3 C17 C18 104.73(8)
O4 C17 H17 110.7(8)
O3 C17 H17 104.7(8)
C18 C17 H17 115.9(8)
C17 C18 C19 112.22(9)
C17 C18 C23 99.90(9)
C19 C18 C23 113.07(9)
C17 C18 H18 111.3(8)
C19 C18 H18 109.5(8)
C23 C18 H18 110.6(8)
C20 C19 C18 110.53(9)
C20 C19 C25 112.32(9)
C18 C19 C25 112.80(9)
C20 C19 H19 107.8(8)
C18 C19 H19 107.3(8)
C25 C19 H19 105.7(8)
C21 C20 C19 110.74(9)
C21 C20 H20A 110.1(8)
C19 C20 H20A 110.3(8)
C21 C20 H20B 110.3(8)
C19 C20 H20B 109.2(8)
H20A C20 H20B 106.1(11)
C22 C21 C20 109.89(10)
C22 C21 H21A 111.1(8)
C20 C21 H21A 111.0(8)
C22 C21 H21B 108.2(8)
C20 C21 H21B 108.6(8)
H21A C21 H21B 107.9(12)
C28 C22 C21 122.76(11)
C28 C22 C23 121.89(11)
C21 C22 C23 115.33(10)
C22 C23 C24 112.88(9)
C22 C23 C18 115.26(9)
C24 C23 C18 102.76(9)
C22 C23 H23 110.3(8)
C24 C23 H23 107.0(8)
C18 C23 H23 108.1(8)
O3 C24 C29 110.67(9)
O3 C24 C23 105.82(8)
C29 C24 C23 112.40(9)
O3 C24 H24 106.7(8)
C29 C24 H24 110.1(7)
C23 C24 H24 110.9(8)
C27 C25 C26 109.86(10)
C27 C25 C19 110.69(10)
C26 C25 C19 113.86(10)
C27 C25 H25 107.9(8)
C26 C25 H25 106.9(8)
C19 C25 H25 107.3(8)
C25 C26 H26A 110.3(9)
C25 C26 H26B 112.4(9)
H26A C26 H26B 108.7(13)
C25 C26 H26C 110.2(10)
H26A C26 H26C 108.6(13)
H26B C26 H26C 106.6(13)
C25 C27 H27A 111.6(10)
C25 C27 H27B 110.5(9)
H27A C27 H27B 106.9(13)
C25 C27 H27C 110.8(9)
H27A C27 H27C 108.5(13)
H27B C27 H27C 108.4(13)
C22 C28 H28A 120.6(9)
C22 C28 H28B 122.4(10)
H28A C28 H28B 117.1(13)
C30 C29 C24 116.60(10)
C30 C29 H29A 109.0(8)
C24 C29 H29A 108.3(8)
C30 C29 H29B 109.4(8)
C24 C29 H29B 107.5(8)
H29A C29 H29B 105.5(11)
C31 C30 C32 122.04(11)
C31 C30 C29 123.47(11)
C32 C30 C29 114.41(11)
C30 C31 H31A 123.2(9)
C30 C31 H31B 118.4(9)
H31A C31 H31B 118.2(12)
C30 C32 H32A 113.0(11)
C30 C32 H32B 108.5(10)
H32A C32 H32B 113.6(14)
C30 C32 H32C 105.2(11)
H32A C32 H32C 105.1(16)
H32B C32 H32C 111.1(15)

loop_
_geom_bond_atom_site_label_1
_geom_bond_atom_site_label_2
_geom_bond_distance
O1 C1 1.4347(13)
O1 C8 1.4509(13)
O2 C1 1.4012(14)
O2 H2O 0.866(13)
C1 C2 1.5242(15)
C1 H1 0.985(11)
C2 C3 1.5384(15)
C2 C7 1.5444(15)
C2 H2 0.987(11)
C3 C4 1.5350(16)
C3 C9 1.5424(15)
C3 H3 0.984(11)
C4 C5 1.5315(16)
C4 H4A 0.992(12)
C4 H4B 0.982(12)
C5 C6 1.5015(17)
C5 H5A 0.997(12)
C5 H5B 0.991(12)
C6 C12 1.3278(17)
C6 C7 1.5012(15)
C7 C8 1.5391(15)
C7 H7 0.988(11)
C8 C13 1.5108(16)
C8 H8 0.984(11)
C9 C11 1.5260(17)
C9 C10 1.5287(16)
C9 H9 1.001(12)
C10 H10A 0.983(13)
C10 H10B 0.985(13)
C10 H10C 0.999(13)
C11 H11A 0.980(12)
C11 H11B 0.986(13)
C11 H11C 0.985(13)
C12 H12A 0.986(12)
C12 H12B 0.967(12)
C13 C14 1.5074(15)
C13 H13A 0.980(12)
C13 H13B 0.981(11)
C14 C15 1.3230(17)
C14 C16 1.5005(16)
C15 H15A 0.979(12)
C15 H15B 0.986(12)
C16 H16A 0.981(13)
C16 H16B 0.978(13)
C16 H16C 0.988(13)
O3 C17 1.4311(13)
O3 C24 1.4485(13)
O4 C17 1.4025(14)
O4 H4O 0.876(13)
C17 C18 1.5238(15)
C17 H17 0.994(11)
C18 C19 1.5376(16)
C18 C23 1.5452(15)
C18 H18 0.992(11)
C19 C20 1.5332(16)
C19 C25 1.5436(16)
C19 H19 0.981(12)
C20 C21 1.5300(16)
C20 H20A 0.994(12)
C20 H20B 0.995(12)
C21 C22 1.4971(17)
C21 H21A 0.989(12)
C21 H21B 0.999(12)
C22 C28 1.3248(17)
C22 C23 1.5047(16)
C23 C24 1.5416(15)
C23 H23 0.989(12)
C24 C29 1.5122(16)
C24 H24 0.989(12)
C25 C27 1.5252(17)
C25 C26 1.5257(16)
C25 H25 1.002(12)
C26 H26A 0.976(13)
C26 H26B 0.994(13)
C26 H26C 0.979(13)
C27 H27A 0.979(13)
C27 H27B 0.998(13)
C27 H27C 0.981(13)
C28 H28A 0.974(12)
C28 H28B 0.978(13)
C29 C30 1.5064(16)
C29 H29A 0.973(12)
C29 H29B 0.984(12)
C30 C31 1.3378(18)
C30 C32 1.4846(18)
C31 H31A 0.965(12)
C31 H31B 0.982(12)
C32 H32A 0.985(14)
C32 H32B 1.045(14)
C32 H32C 0.973(14)

loop_
_geom_hbond_atom_site_label_D
_geom_hbond_atom_site_label_H
_geom_hbond_atom_site_label_A
_geom_hbond_distance_DH
_geom_hbond_distance_HA
_geom_hbond_distance_DA
_geom_hbond_angle_DHA
O2 H2O O3 0.866(13) 1.958(13) 2.8053(13) 165.9(14)
O4 H4O O1 0.876(13) 1.999(13) 2.8534(14) 164.6(15)

loop_
_geom_torsion_atom_site_label_1
_geom_torsion_atom_site_label_2
_geom_torsion_atom_site_label_3
_geom_torsion_atom_site_label_4
_geom_torsion
C8 O1 C1 O2 -92.17(10)
C8 O1 C1 C2 24.93(11)
O2 C1 C2 C3 -161.09(9)
O1 C1 C2 C3 79.88(10)
O2 C1 C2 C7 78.73(10)
O1 C1 C2 C7 -40.30(10)
C1 C2 C3 C4 -160.71(9)
C7 C2 C3 C4 -48.68(12)
C1 C2 C3 C9 73.15(11)
C7 C2 C3 C9 -174.81(9)
C2 C3 C4 C5 57.27(12)
C9 C3 C4 C5 -176.53(9)
C3 C4 C5 C6 -59.33(12)
C4 C5 C6 C12 -120.53(12)
C4 C5 C6 C7 54.58(12)
C12 C6 C7 C8 -115.69(13)
C5 C6 C7 C8 69.15(12)
C12 C6 C7 C2 127.44(12)
C5 C6 C7 C2 -47.72(13)
C1 C2 C7 C6 163.85(9)
C3 C2 C7 C6 44.00(12)
C1 C2 C7 C8 40.14(10)
C3 C2 C7 C8 -79.70(10)
C1 O1 C8 C13 124.20(9)
C1 O1 C8 C7 1.60(11)
C6 C7 C8 O1 -150.28(9)
C2 C7 C8 O1 -26.82(10)
C6 C7 C8 C13 88.58(12)
C2 C7 C8 C13 -147.97(9)
C4 C3 C9 C11 72.39(12)
C2 C3 C9 C11 -162.23(9)
C4 C3 C9 C10 -51.37(13)
C2 C3 C9 C10 74.01(12)
O1 C8 C13 C14 71.77(12)
C7 C8 C13 C14 -170.33(9)
C8 C13 C14 C15 7.57(17)
C8 C13 C14 C16 -173.55(10)
C24 O3 C17 O4 88.42(10)
C24 O3 C17 C18 -29.59(11)
O4 C17 C18 C19 161.63(9)
O3 C17 C18 C19 -79.01(11)
O4 C17 C18 C23 -78.31(10)
O3 C17 C18 C23 41.06(10)
C17 C18 C19 C20 161.00(9)
C23 C18 C19 C20 48.92(12)
C17 C18 C19 C25 -72.32(11)
C23 C18 C19 C25 175.60(8)
C18 C19 C20 C21 -59.66(12)
C25 C19 C20 C21 173.40(9)
C19 C20 C21 C22 60.48(12)
C20 C21 C22 C28 126.77(12)
C20 C21 C22 C23 -51.86(13)
C28 C22 C23 C24 106.43(13)
C21 C22 C23 C24 -74.92(12)
C28 C22 C23 C18 -135.91(12)
C21 C22 C23 C18 42.74(13)
C17 C18 C23 C22 -160.12(9)
C19 C18 C23 C22 -40.68(12)
C17 C18 C23 C24 -36.92(10)
C19 C18 C23 C24 82.53(10)
C17 O3 C24 C29 -117.03(10)
C17 O3 C24 C23 5.00(11)
C22 C23 C24 O3 145.72(9)
C18 C23 C24 O3 20.94(10)
C22 C23 C24 C29 -93.38(12)
C18 C23 C24 C29 141.84(9)
C20 C19 C25 C27 -73.50(12)
C18 C19 C25 C27 160.78(9)
C20 C19 C25 C26 50.84(13)
C18 C19 C25 C26 -74.88(12)
O3 C24 C29 C30 -67.49(13)
C23 C24 C29 C30 174.44(9)
C24 C29 C30 C31 -13.56(17)
C24 C29 C30 C32 169.73(11)
